data_4065990
loop_
_publ_author_name
'Yu, Wei-Bin'
'Han, Ying-Feng'
'Lin, Yue-Jian'
'Jin, Guo-Xin'

_publ_section_title
;
 Cleavage of C&#x2212;H Bonds for Building Tetranuclear Half-Sandwich
 Iridium Macrocycles with Ortho-Metalated Spacers
;
_journal_issue 12
_journal_name_full Organometallics
_journal_page_first 2827
_journal_paper_doi 10.1021/om1002396
_journal_volume 29
_journal_year 2010
_chemical_formula_sum 'C76 H92 Ir4 N4 O14'
_chemical_formula_weight 2054.340
_space_group_IT_number 2
_symmetry_Int_Tables_number 2
_symmetry_space_group_name_Hall '-P 1'
_symmetry_space_group_name_H-M 'P -1'
_audit_creation_date 08-11-12
_audit_creation_method 'Created with Diamond (www.crystalimpact.com)'
_audit_update_record 08-11-12
_cell_angle_alpha 96.002(18)
_cell_angle_beta 93.648(19)
_cell_angle_gamma 100.386(19)
_cell_formula_units_Z 1
_cell_length_a 10.221(14)
_cell_length_b 11.608(16)
_cell_length_c 18.49(3)
_cell_volume 2138(5)
_refine_ls_R_factor_all 0.073
_cod_data_source_file om1002396_si_001.cif
_cod_data_source_block f81008b
_cod_depositor_comments
;
 Changing the _geom_angle_atom_site_symbol_1, _geom_angle_atom_site_symbol_2,
 _geom_angle_atom_site_symbol_3, _geom_bond_atom_site_symbol_1,
 _geom_bond_atom_site_symbol_2 tags to the _geom_angle_atom_site_label_1,
 _geom_angle_atom_site_label_2, _geom_angle_atom_site_label_3,
 _geom_bond_atom_site_label_1, _geom_bond_atom_site_label_2 tags.

 Antanas Vaitkus,
 2017-01-29
;
_cod_original_cell_volume 2138.3(50)
_cod_original_sg_symbol_Hall -P_1
_cod_database_code 4065990

loop_
_symmetry_equiv_pos_site_id
_symmetry_equiv_pos_as_xyz
1 'x, y, z'
2 '-x, -y, -z'

loop_
_atom_site_aniso_label
_atom_site_aniso_U_11
_atom_site_aniso_U_22
_atom_site_aniso_U_33
_atom_site_aniso_U_12
_atom_site_aniso_U_13
_atom_site_aniso_U_23
Ir1 0.0388(3) 0.0311(3) 0.0346(3) 0.0003(2) 0.0012(2) 0.0026(2)
Ir2 0.0347(3) 0.0303(3) 0.0313(3) 0.0029(2) 0.0032(2) 0.0028(2)
O1 0.048(5) 0.039(5) 0.044(5) -0.001(4) -0.003(4) -0.006(4)
O2 0.037(5) 0.055(6) 0.122(9) 0.020(5) -0.009(5) -0.038(5)
O3 0.034(4) 0.030(4) 0.052(5) 0.004(3) 0.003(4) 0.003(4)
O4 0.044(5) 0.028(4) 0.086(7) 0.025(4) 0.014(4) -0.005(4)
N1 0.047(6) 0.043(6) 0.031(6) 0.017(5) 0.004(4) 0.008(5)
N2 0.035(5) 0.035(6) 0.037(6) 0.026(4) -0.001(4) 0.007(4)
C1 0.019(5) 0.028(6) 0.026(6) 0.000(5) 0.001(4) 0.005(5)
C2 0.030(6) 0.026(6) 0.048(7) 0.019(5) -0.002(5) 0.003(5)
C3 0.027(6) 0.058(8) 0.024(6) 0.021(6) -0.016(5) 0.003(6)
C4 0.040(7) 0.028(6) 0.026(6) 0.001(5) -0.009(5) 0.002(5)
C5 0.042(7) 0.028(6) 0.022(6) -0.006(5) 0.007(5) 0.002(5)
C6 0.025(6) 0.045(7) 0.031(6) 0.007(5) 0.015(5) 0.013(5)
C7 0.046(8) 0.032(7) 0.062(9) 0.015(6) -0.020(7) -0.014(6)
C8 0.031(7) 0.047(8) 0.058(8) 0.007(6) 0.011(6) 0.013(6)
C9 0.089(10) 0.042(8) 0.049(9) 0.039(7) 0.017(7) 0.007(7)
C10 0.087(10) 0.069(10) 0.036(8) 0.041(8) 0.028(7) 0.014(7)
C11 0.035(7) 0.058(9) 0.039(8) 0.004(6) 0.007(5) 0.003(6)
C12 0.096(10) 0.037(7) 0.038(8) 0.042(7) 0.023(7) 0.010(6)
C13 0.089(10) 0.052(8) 0.041(8) 0.049(8) 0.029(7) 0.022(6)
C14 0.088(10) 0.044(8) 0.035(8) 0.031(7) 0.020(7) 0.000(6)
C15 0.092(10) 0.044(8) 0.047(9) 0.035(7) 0.005(7) 0.015(6)
C16 0.044(7) 0.035(7) 0.035(7) 0.009(6) 0.009(5) -0.008(5)
C17 0.065(8) 0.038(7) 0.035(7) 0.031(6) 0.011(6) -0.003(6)
C18 0.056(8) 0.047(8) 0.049(8) 0.027(6) 0.007(6) 0.004(6)
C19 0.053(8) 0.036(8) 0.07(1) -0.020(6) 0.003(7) -0.003(7)
C20 0.044(8) 0.047(8) 0.063(9) 0.005(7) 0.016(7) 0.009(7)
C21 0.044(8) 0.048(9) 0.115(14) -0.008(7) 0.017(9) 0.020(9)
C22 0.059(9) 0.066(10) 0.054(9) -0.014(7) 0.019(7) 0.008(7)
C23 0.070(9) 0.029(7) 0.083(11) 0.005(7) 0.021(8) 0.031(7)
C24 0.101(13) 0.096(13) 0.076(12) -0.03(1) 0.030(9) -0.041(10)
C25 0.060(12) 0.145(18) 0.24(3) -0.018(11) -0.043(14) 0.082(18)
C26 0.098(13) 0.067(11) 0.18(2) 0.036(10) 0.059(13) -0.022(12)
C27 0.136(15) 0.151(17) 0.039(10) -0.026(13) 0.015(10) 0.007(10)
C28 0.125(15) 0.089(13) 0.20(2) 0.038(12) 0.058(14) 0.095(14)
C29 0.033(6) 0.031(7) 0.050(8) 0.010(5) 0.002(5) 0.002(5)
C30 0.033(7) 0.053(8) 0.049(8) -0.005(6) -0.005(6) 0.010(6)
C31 0.022(6) 0.036(7) 0.077(9) 0.016(5) -0.020(6) -0.012(6)
C32 0.036(7) 0.055(8) 0.033(7) -0.010(6) -0.008(5) 0.000(6)
C33 0.051(7) 0.053(8) 0.024(6) 0.003(6) 0.012(5) -0.003(6)
C34 0.102(13) 0.058(10) 0.093(13) -0.019(9) 0.012(10) 0.002(9)
C35 0.046(8) 0.082(11) 0.07(1) -0.005(7) 0.017(7) 0.023(8)
C36 0.093(12) 0.083(12) 0.075(11) 0.026(9) -0.017(9) -0.016(9)
C37 0.088(11) 0.06(1) 0.078(11) 0.004(8) -0.008(8) 0.030(8)
C38 0.083(10) 0.081(11) 0.046(9) -0.007(8) 0.001(8) -0.006(7)
O5 0.190(14) 0.078(9) 0.186(15) 0.056(9) -0.004(11) -0.005(9)
O6 0.252(17) 0.130(12) 0.114(11) 0.090(11) -0.025(11) 0.013(9)
O7 0.34(3) 0.197(19) 0.28(3) 0.123(18) 0.17(2) 0.077(17)

loop_
_atom_site_label
_atom_site_type_symbol
_atom_site_fract_x
_atom_site_fract_y
_atom_site_fract_z
_atom_site_occupancy
_atom_site_symmetry_multiplicity
_atom_site_Wyckoff_symbol
_atom_site_calc_flag
_atom_site_thermal_displace_type
_atom_site_U_iso_or_equiv
Ir1 Ir 1.1998(0) 0.4409(0) 0.8107(0) 1.000 2 i d Uani 0.03581(16)
Ir2 Ir 0.7753(0) -0.0748(0) 0.6412(0) 1.000 2 i d Uani 0.03256(15)
O1 O 1.0021(7) 0.4692(6) 0.8311(4) 1.000 2 i d Uani 0.046(2)
O2 O 0.7862(8) 0.3910(7) 0.8105(6) 1.000 2 i d Uani 0.074(3)
O3 O 0.9718(7) -0.1171(6) 0.6396(4) 1.000 2 i d Uani 0.0394(19)
O4 O 1.1847(7) -0.0496(6) 0.6777(5) 1.000 2 i d Uani 0.051(2)
N1 N 0.7794(9) -0.1443(8) 0.7432(5) 1.000 2 i d Uani 0.039(2)
N2 N 0.8058(8) -0.3683(8) 1.0889(5) 1.000 2 i d Uani 0.033(2)
C1 C 1.0866(9) 0.2816(9) 0.7615(5) 1.000 2 i d Uani 0.025(2)
C2 C 0.946(1) 0.2770(9) 0.7617(6) 1.000 2 i d Uani 0.033(3)
C3 C 0.8509(10) 0.181(1) 0.7283(5) 1.000 2 i d Uani 0.036(3)
H3 H 0.7609 0.1858 0.7267 1.000 2 i calc Uiso 0.04300
C4 C 0.8889(10) 0.0760(9) 0.6968(5) 1.000 2 i d Uani 0.032(3)
C5 C 1.0336(10) 0.0787(9) 0.7008(5) 1.000 2 i d Uani 0.032(3)
C6 C 1.1255(10) 0.1806(9) 0.7321(5) 1.000 2 i d Uani 0.032(3)
H6 H 1.2163 0.1793 0.7328 1.000 2 i calc Uiso 0.03900
C7 C 0.9056(12) 0.3829(10) 0.8018(7) 1.000 2 i d Uani 0.048(3)
C8 C 1.0698(11) -0.0329(10) 0.6726(7) 1.000 2 i d Uani 0.044(3)
C9 C 0.7398(13) -0.0918(11) 0.8035(7) 1.000 2 i d Uani 0.056(4)
H9 H 0.7123 -0.0204 0.7995 1.000 2 i calc Uiso 0.06700
C10 C 0.7353(13) -0.1308(12) 0.8692(7) 1.000 2 i d Uani 0.059(4)
H10 H 0.7036 -0.0894 0.9080 1.000 2 i calc Uiso 0.07100
C11 C 0.7804(10) -0.2370(11) 0.8774(6) 1.000 2 i d Uani 0.045(3)
C12 C 0.8162(12) -0.2953(10) 0.8151(6) 1.000 2 i d Uani 0.052(3)
H12 H 0.8411 -0.3684 0.8162 1.000 2 i calc Uiso 0.06200
C13 C 0.8148(12) -0.2445(11) 0.7513(7) 1.000 2 i d Uani 0.054(3)
H13 H 0.8414 -0.2852 0.7105 1.000 2 i calc Uiso 0.06500
C14 C 0.7507(13) -0.271(1) 1.0800(6) 1.000 2 i d Uani 0.053(3)
H14 H 0.7181 -0.2331 1.1199 1.000 2 i calc Uiso 0.06300
C15 C 0.7423(13) -0.2271(11) 1.0127(7) 1.000 2 i d Uani 0.058(4)
H15 H 0.7059 -0.1601 1.0080 1.000 2 i calc Uiso 0.06900
C16 C 0.7904(10) -0.2867(10) 0.9508(6) 1.000 2 i d Uani 0.039(3)
C17 C 0.8467(11) -0.3848(10) 0.9623(6) 1.000 2 i d Uani 0.044(3)
H17 H 0.8814 -0.4246 0.9239 1.000 2 i calc Uiso 0.05200
C18 C 0.8512(11) -0.4230(11) 1.0305(7) 1.000 2 i d Uani 0.048(3)
H18 H 0.8874 -0.4897 1.0364 1.000 2 i calc Uiso 0.05800
C19 C 1.3476(12) 0.6110(11) 0.8360(7) 1.000 2 i d Uani 0.057(4)
C20 C 1.4168(12) 0.5136(11) 0.8242(7) 1.000 2 i d Uani 0.051(3)
C21 C 1.3824(13) 0.4549(12) 0.7534(9) 1.000 2 i d Uani 0.070(4)
C22 C 1.2881(13) 0.5112(12) 0.7154(7) 1.000 2 i d Uani 0.062(4)
C23 C 1.2592(13) 0.6098(10) 0.7682(8) 1.000 2 i d Uani 0.058(4)
C24 C 1.3628(15) 0.7030(13) 0.9022(8) 1.000 2 i d Uani 0.100(6)
H24A H 1.4092 0.6768 0.9423 1.000 2 i calc Uiso 0.15000
H24B H 1.2761 0.7140 0.9153 1.000 2 i calc Uiso 0.15000
H24C H 1.4126 0.7763 0.8909 1.000 2 i calc Uiso 0.15000
C25 C 1.5180(15) 0.4793(17) 0.8802(12) 1.000 2 i d Uani 0.152(10)
H25A H 1.4901 0.3982 0.8877 1.000 2 i calc Uiso 0.22900
H25B H 1.5219 0.5285 0.9257 1.000 2 i calc Uiso 0.22900
H25C H 1.6047 0.4899 0.8620 1.000 2 i calc Uiso 0.22900
C26 C 1.4484(15) 0.3581(13) 0.716(1) 1.000 2 i d Uani 0.113(7)
H26A H 1.5199 0.3936 0.6896 1.000 2 i calc Uiso 0.17000
H26B H 1.3833 0.3048 0.6828 1.000 2 i calc Uiso 0.17000
H26C H 1.4831 0.3156 0.7523 1.000 2 i calc Uiso 0.17000
C27 C 1.2316(17) 0.4816(16) 0.6368(7) 1.000 2 i d Uani 0.115(7)
H27A H 1.2983 0.5104 0.6054 1.000 2 i calc Uiso 0.17300
H27B H 1.1554 0.5180 0.6293 1.000 2 i calc Uiso 0.17300
H27C H 1.2051 0.3976 0.6257 1.000 2 i calc Uiso 0.17300
C28 C 1.1605(17) 0.6914(14) 0.7524(11) 1.000 2 i d Uani 0.128(8)
H28A H 1.0990 0.6905 0.7895 1.000 2 i calc Uiso 0.19200
H28B H 1.1121 0.6643 0.7057 1.000 2 i calc Uiso 0.19200
H28C H 1.2087 0.7703 0.7520 1.000 2 i calc Uiso 0.19200
C29 C 0.6384(10) -0.2067(9) 0.5586(6) 1.000 2 i d Uani 0.038(3)
C30 C 0.5596(11) -0.1453(11) 0.6080(6) 1.000 2 i d Uani 0.047(3)
C31 C 0.594(1) -0.0202(10) 0.6029(7) 1.000 2 i d Uani 0.046(3)
C32 C 0.6945(11) -0.0042(11) 0.5485(6) 1.000 2 i d Uani 0.044(3)
C33 C 0.7215(11) -0.1155(11) 0.5245(6) 1.000 2 i d Uani 0.044(3)
C34 C 0.6297(15) -0.3392(12) 0.5411(8) 1.000 2 i d Uani 0.089(5)
H34A H 0.5706 -0.3675 0.4979 1.000 2 i calc Uiso 0.13400
H34B H 0.5960 -0.3783 0.5812 1.000 2 i calc Uiso 0.13400
H34C H 0.7168 -0.3553 0.5332 1.000 2 i calc Uiso 0.13400
C35 C 0.4598(11) -0.2040(12) 0.6557(7) 1.000 2 i d Uani 0.067(4)
H35A H 0.4627 -0.1543 0.7009 1.000 2 i calc Uiso 0.10000
H35B H 0.4814 -0.2783 0.6654 1.000 2 i calc Uiso 0.10000
H35C H 0.3719 -0.2168 0.6312 1.000 2 i calc Uiso 0.10000
C36 C 0.5192(14) 0.0716(13) 0.6364(8) 1.000 2 i d Uani 0.086(5)
H36A H 0.4678 0.0984 0.5984 1.000 2 i calc Uiso 0.12900
H36B H 0.5820 0.1372 0.6616 1.000 2 i calc Uiso 0.12900
H36C H 0.4605 0.0371 0.6701 1.000 2 i calc Uiso 0.12900
C37 C 0.7447(14) 0.1162(11) 0.5216(8) 1.000 2 i d Uani 0.075(5)
H37A H 0.8279 0.1150 0.5005 1.000 2 i calc Uiso 0.11300
H37B H 0.7574 0.1773 0.5620 1.000 2 i calc Uiso 0.11300
H37C H 0.6800 0.1313 0.4856 1.000 2 i calc Uiso 0.11300
C38 C 0.8184(13) -0.1418(12) 0.4700(7) 1.000 2 i d Uani 0.074(4)
H38A H 0.7816 -0.1357 0.4218 1.000 2 i calc Uiso 0.11000
H38B H 0.8346 -0.2203 0.4725 1.000 2 i calc Uiso 0.11000
H38C H 0.9008 -0.0863 0.4809 1.000 2 i calc Uiso 0.11000
O5 O 0.9970(14) 0.6622(10) 0.5601(8) 1.000 2 i d Uani 0.150(6)
O6 O 0.6583(16) 0.9852(12) 0.1854(7) 1.000 2 i d Uani 0.161(6)
O7 O 0.368(2) 0.8022(17) 0.1291(12) 1.000 2 i d Uani 0.256(10)

loop_
_atom_type_symbol
_atom_type_radius_bond
Ir 1.200
O 1.200
N 1.200
C 1.200
H 1.200

loop_
_geom_angle_atom_site_label_1
_geom_angle_atom_site_label_2
_geom_angle_atom_site_label_3
_geom_angle_site_symmetry_1
_geom_angle_site_symmetry_3
_geom_angle
_geom_angle_publ_flag
C1 Ir1 N2 . 2_757 88.0(4) no
C1 Ir1 O1 . . 79.8(3) no
N2 Ir1 O1 2_757 . 84.4(3) no
C1 Ir1 C23 . . 131.0(5) no
N2 Ir1 C23 2_757 . 140.2(5) no
O1 Ir1 C23 . . 94.4(4) no
C1 Ir1 C21 . . 102.6(5) no
N2 Ir1 C21 2_757 . 119.4(5) no
O1 Ir1 C21 . . 156.0(5) no
C23 Ir1 C21 . . 65.7(5) no
C1 Ir1 C22 . . 100.3(4) no
N2 Ir1 C22 2_757 . 157.4(5) no
O1 Ir1 C22 . . 117.6(5) no
C23 Ir1 C22 . . 40.3(5) no
C21 Ir1 C22 . . 38.4(5) no
C1 Ir1 C20 . . 133.3(4) no
N2 Ir1 C20 2_757 . 95.3(4) no
O1 Ir1 C20 . . 146.9(4) no
C23 Ir1 C20 . . 65.0(5) no
C21 Ir1 C20 . . 37.2(5) no
C22 Ir1 C20 . . 63.7(5) no
C1 Ir1 C19 . . 164.8(4) no
N2 Ir1 C19 2_757 . 104.0(4) no
O1 Ir1 C19 . . 110.2(4) no
C23 Ir1 C19 . . 39.4(5) no
C21 Ir1 C19 . . 63.5(5) no
C22 Ir1 C19 . . 65.1(5) no
C20 Ir1 C19 . . 37.7(4) no
C4 Ir2 N1 . . 85.7(4) no
C4 Ir2 O3 . . 79.0(4) no
N1 Ir2 O3 . . 82.8(3) no
C4 Ir2 C32 . . 100.3(4) no
N1 Ir2 C32 . . 158.1(4) no
O3 Ir2 C32 . . 119.0(4) no
C4 Ir2 C31 . . 104.1(4) no
N1 Ir2 C31 . . 118.0(4) no
O3 Ir2 C31 . . 159.0(4) no
C32 Ir2 C31 . . 40.2(4) no
C4 Ir2 C33 . . 128.4(4) no
N1 Ir2 C33 . . 145.4(4) no
O3 Ir2 C33 . . 96.4(4) no
C32 Ir2 C33 . . 37.8(4) no
C31 Ir2 C33 . . 65.1(5) no
C4 Ir2 C30 . . 137.4(5) no
N1 Ir2 C30 . . 96.4(4) no
O3 Ir2 C30 . . 143.6(4) no
C32 Ir2 C30 . . 64.9(4) no
C31 Ir2 C30 . . 38.4(4) no
C33 Ir2 C30 . . 64.1(4) no
C4 Ir2 C29 . . 164.5(4) no
N1 Ir2 C29 . . 108.8(4) no
O3 Ir2 C29 . . 107.6(3) no
C32 Ir2 C29 . . 64.1(4) no
C31 Ir2 C29 . . 64.6(4) no
C33 Ir2 C29 . . 38.3(4) no
C30 Ir2 C29 . . 38.2(4) no
C7 O1 Ir1 . . 114.2(7) no
C8 O3 Ir2 . . 114.9(7) no
C13 N1 C9 . . 114.1(10) no
C13 N1 Ir2 . . 122.8(8) no
C9 N1 Ir2 . . 123.1(8) no
C18 N2 C14 . . 118.4(10) no
C18 N2 Ir1 . 2_757 120.9(8) no
C14 N2 Ir1 . 2_757 120.4(7) no
C6 C1 C2 . . 116.1(9) no
C6 C1 Ir1 . . 130.5(7) no
C2 C1 Ir1 . . 113.4(7) no
C3 C2 C1 . . 123.3(10) no
C3 C2 C7 . . 121.5(10) no
C1 C2 C7 . . 115.2(9) no
C2 C3 C4 . . 121.4(10) no
C3 C4 C5 . . 114.8(9) no
C3 C4 Ir2 . . 130.4(8) no
C5 C4 Ir2 . . 114.6(8) no
C6 C5 C8 . . 125.(1) no
C6 C5 C4 . . 121.2(10) no
C8 C5 C4 . . 113.8(9) no
C1 C6 C5 . . 122.9(10) no
O2 C7 O1 . . 119.2(10) no
O2 C7 C2 . . 123.6(10) no
O1 C7 C2 . . 117.2(10) no
O4 C8 O3 . . 120.4(11) no
O4 C8 C5 . . 122.5(10) no
O3 C8 C5 . . 117.2(10) no
N1 C9 C10 . . 127.1(12) no
C9 C10 C11 . . 117.6(12) no
C12 C11 C10 . . 116.3(11) no
C12 C11 C16 . . 120.8(11) no
C10 C11 C16 . . 122.9(10) no
C13 C12 C11 . . 119.3(11) no
N1 C13 C12 . . 125.5(12) no
N2 C14 C15 . . 121.8(11) no
C14 C15 C16 . . 119.2(11) no
C17 C16 C15 . . 117.2(11) no
C17 C16 C11 . . 124.4(10) no
C15 C16 C11 . . 118.4(10) no
C18 C17 C16 . . 120.2(11) no
N2 C18 C17 . . 123.2(11) no
C20 C19 C23 . . 107.2(11) no
C20 C19 C24 . . 128.1(13) no
C23 C19 C24 . . 124.6(13) no
C20 C19 Ir1 . . 70.0(6) no
C23 C19 Ir1 . . 68.2(6) no
C24 C19 Ir1 . . 128.9(9) no
C21 C20 C19 . . 110.4(12) no
C21 C20 C25 . . 124.1(14) no
C19 C20 C25 . . 125.5(14) no
C21 C20 Ir1 . . 70.6(7) no
C19 C20 Ir1 . . 72.3(7) no
C25 C20 Ir1 . . 125.1(10) no
C20 C21 C22 . . 109.7(13) no
C20 C21 C26 . . 126.4(15) no
C22 C21 C26 . . 123.3(15) no
C20 C21 Ir1 . . 72.2(8) no
C22 C21 Ir1 . . 70.9(7) no
C26 C21 Ir1 . . 130.3(9) no
C21 C22 C23 . . 107.1(12) no
C21 C22 C27 . . 127.3(15) no
C23 C22 C27 . . 125.5(15) no
C21 C22 Ir1 . . 70.7(8) no
C23 C22 Ir1 . . 69.5(7) no
C27 C22 Ir1 . . 126.7(9) no
C19 C23 C22 . . 105.5(11) no
C19 C23 C28 . . 128.9(14) no
C22 C23 C28 . . 125.5(14) no
C19 C23 Ir1 . . 72.4(6) no
C22 C23 Ir1 . . 70.2(7) no
C28 C23 Ir1 . . 122.9(9) no
C33 C29 C30 . . 106.2(10) no
C33 C29 C34 . . 125.8(11) no
C30 C29 C34 . . 127.8(11) no
C33 C29 Ir2 . . 67.7(6) no
C30 C29 Ir2 . . 69.9(6) no
C34 C29 Ir2 . . 130.3(8) no
C31 C30 C29 . . 108.5(10) no
C31 C30 C35 . . 126.2(12) no
C29 C30 C35 . . 125.3(11) no
C31 C30 Ir2 . . 68.3(5) no
C29 C30 Ir2 . . 71.9(6) no
C35 C30 Ir2 . . 125.5(8) no
C30 C31 C32 . . 107.(1) no
C30 C31 C36 . . 124.6(12) no
C32 C31 C36 . . 127.3(12) no
C30 C31 Ir2 . . 73.3(6) no
C32 C31 Ir2 . . 69.6(6) no
C36 C31 Ir2 . . 131.2(8) no
C33 C32 C31 . . 107.9(10) no
C33 C32 C37 . . 129.3(11) no
C31 C32 C37 . . 122.5(11) no
C33 C32 Ir2 . . 71.8(7) no
C31 C32 Ir2 . . 70.2(6) no
C37 C32 Ir2 . . 127.6(7) no
C32 C33 C29 . . 110.3(10) no
C32 C33 C38 . . 126.6(11) no
C29 C33 C38 . . 123.1(11) no
C32 C33 Ir2 . . 70.4(6) no
C29 C33 Ir2 . . 74.0(6) no
C38 C33 Ir2 . . 123.6(8) no

loop_
_geom_bond_atom_site_label_1
_geom_bond_atom_site_label_2
_geom_bond_site_symmetry_2
_geom_bond_distance
_geom_bond_publ_flag
Ir1 C1 . 2.081(9) no
Ir1 N2 2_757 2.117(9) no
Ir1 O1 . 2.155(8) no
Ir1 C23 . 2.188(11) no
Ir1 C21 . 2.194(14) no
Ir1 C22 . 2.198(13) no
Ir1 C20 . 2.215(12) no
Ir1 C19 . 2.246(11) no
Ir2 C4 . 2.051(10) no
Ir2 N1 . 2.128(9) no
Ir2 O3 . 2.153(7) no
Ir2 C32 . 2.157(12) no
Ir2 C31 . 2.165(10) no
Ir2 C33 . 2.175(11) no
Ir2 C30 . 2.232(10) no
Ir2 C29 . 2.259(10) no
O1 C7 . 1.316(12) no
O2 C7 . 1.260(13) no
O3 C8 . 1.332(12) no
O4 C8 . 1.224(12) no
N1 C13 . 1.299(13) no
N1 C9 . 1.337(14) no
N2 C18 . 1.346(13) no
N2 C14 . 1.370(14) no
N2 Ir1 2_757 2.117(9) no
C1 C6 . 1.374(14) no
C1 C2 . 1.429(13) no
C2 C3 . 1.399(13) no
C2 C7 . 1.504(15) no
C3 C4 . 1.424(14) no
C4 C5 . 1.471(14) no
C5 C6 . 1.416(13) no
C5 C8 . 1.464(15) no
C9 C10 . 1.342(16) no
C10 C11 . 1.411(17) no
C11 C12 . 1.378(15) no
C11 C16 . 1.535(15) no
C12 C13 . 1.374(15) no
C14 C15 . 1.398(15) no
C15 C16 . 1.434(15) no
C16 C17 . 1.394(15) no
C17 C18 . 1.381(15) no
C19 C20 . 1.443(17) no
C19 C23 . 1.496(17) no
C19 C24 . 1.518(17) no
C20 C21 . 1.405(18) no
C20 C25 . 1.549(19) no
C21 C22 . 1.445(18) no
C21 C26 . 1.538(19) no
C22 C23 . 1.509(18) no
C22 C27 . 1.510(17) no
C23 C28 . 1.538(19) no
C29 C33 . 1.458(14) no
C29 C30 . 1.468(16) no
C29 C34 . 1.524(16) no
C30 C31 . 1.445(15) no
C30 C35 . 1.508(15) no
C31 C32 . 1.484(16) no
C31 C36 . 1.523(17) no
C32 C33 . 1.402(16) no
C32 C37 . 1.545(16) no
C33 C38 . 1.503(16) no
